data_7243021
loop_
_publ_author_name
'Thakur, Snehasish'
'Gomila, Rosa M.'
'Frontera, Antonio'
'Chattopadhyay, Shouvik'

_publ_section_title
;
 A theoretical insight into the formation of chalcogen bonding (ChB)
 interactions involving coordinated DMSO molecules as \s-hole donors and
 benzoate groups as \s-hole acceptors in a dinuclear copper(ii) complex
;
_journal_issue 29
_journal_name_full CrystEngComm
_journal_page_first 5087
_journal_page_last 5096
_journal_paper_doi 10.1039/D1CE00624J
_journal_volume 23
_journal_year 2021
_chemical_formula_sum 'C32 H24 Cl4 Cu2 N4 O18 S2'
_chemical_formula_weight 1085.57
_space_group_crystal_system monoclinic
_space_group_IT_number 14
_space_group_name_Hall '-P 2yn'
_space_group_name_H-M_alt 'P 1 21/n 1'
_atom_sites_solution_hydrogens geom
_audit_creation_method SHELXL-2018/3
_audit_update_record
;
2021-06-03 deposited with the CCDC.	2021-06-07 downloaded from the CCDC.
;
_cell_angle_alpha 90
_cell_angle_beta 94.291(5)
_cell_angle_gamma 90
_cell_formula_units_Z 2
_cell_length_a 8.8064(14)
_cell_length_b 26.140(4)
_cell_length_c 8.8642(15)
_cell_measurement_reflns_used 9857
_cell_measurement_temperature 273(2)
_cell_measurement_theta_max 27.395
_cell_measurement_theta_min 2.2838
_cell_volume 2034.8(6)
_computing_cell_refinement 'SAINT V8.35A (Bruker AXS Inc., 2015)'
_computing_data_collection 'APEX3 (Bruker AXS Inc., 2015)'
_computing_data_reduction 'SAINT V8.35A (Bruker AXS Inc., 2015)'
_computing_structure_refinement 'SHELXL-2018/3 (Sheldrick, 2018)'
_computing_structure_solution 'SHELXT 2014/5 (Sheldrick, 2014)'
_diffrn_ambient_temperature 273(2)
_diffrn_detector_area_resol_mean 7.7
_diffrn_measured_fraction_theta_full 0.999
_diffrn_measured_fraction_theta_max 0.991
_diffrn_measurement_device_type 'Bruker D8 QUEST area detector'
_diffrn_measurement_method '\w and \f scans'
_diffrn_radiation_type MoK\a
_diffrn_radiation_wavelength 0.71073
_diffrn_reflns_av_R_equivalents 0.0577
_diffrn_reflns_av_unetI/netI 0.0241
_diffrn_reflns_Laue_measured_fraction_full 0.999
_diffrn_reflns_Laue_measured_fraction_max 0.991
_diffrn_reflns_limit_h_max 11
_diffrn_reflns_limit_h_min -11
_diffrn_reflns_limit_k_max 33
_diffrn_reflns_limit_k_min -33
_diffrn_reflns_limit_l_max 11
_diffrn_reflns_limit_l_min -11
_diffrn_reflns_number 59791
_diffrn_reflns_point_group_measured_fraction_full 0.999
_diffrn_reflns_point_group_measured_fraction_max 0.991
_diffrn_reflns_theta_full 25.242
_diffrn_reflns_theta_max 27.395
_diffrn_reflns_theta_min 2.782
_diffrn_source 'microfocus sealed X-ray tube'
_exptl_absorpt_coefficient_mu 1.492
_exptl_absorpt_correction_T_max 0.695
_exptl_absorpt_correction_T_min 0.653
_exptl_absorpt_correction_type multi-scan
_exptl_absorpt_process_details SADABS
_exptl_crystal_colour GREY
_exptl_crystal_density_diffrn 1.772
_exptl_crystal_density_method 'not measured'
_exptl_crystal_description BLOCK
_exptl_crystal_F_000 1092
_exptl_crystal_size_max 0.3
_exptl_crystal_size_mid 0.2
_exptl_crystal_size_min 0.2
_refine_diff_density_max 0.480
_refine_diff_density_min -0.556
_refine_diff_density_rms 0.117
_refine_ls_extinction_method none
_refine_ls_goodness_of_fit_ref 0.925
_refine_ls_hydrogen_treatment constr
_refine_ls_matrix_type full
_refine_ls_number_parameters 280
_refine_ls_number_reflns 4591
_refine_ls_number_restraints 0
_refine_ls_restrained_S_all 0.925
_refine_ls_R_factor_all 0.0478
_refine_ls_R_factor_gt 0.0431
_refine_ls_shift/su_max 0.001
_refine_ls_shift/su_mean 0.000
_refine_ls_structure_factor_coef Fsqd
_refine_ls_weighting_details 'w=1/[\s^2^(Fo^2^)+(0.0811P)^2^+4.1854P] where P=(Fo^2^+2Fc^2^)/3'
_refine_ls_weighting_scheme calc
_refine_ls_wR_factor_gt 0.1254
_refine_ls_wR_factor_ref 0.1303
_reflns_Friedel_coverage 0.000
_reflns_number_gt 4220
_reflns_number_total 4633
_reflns_threshold_expression 'I > 2\s(I)'
_cod_data_source_file d1ce00624j1.cif
_cod_data_source_block shelx
_cod_depositor_comments
;
The following automatic conversions were performed:

data item '_exptl_absorpt_correction_type' value 'Multi-Scan' was
changed to 'multi-scan' in accordance with the
/home/data/users/saulius/crontab/automatic-downloads/rss-feeds/RSC/lib/dictionaries/cif_core.dic
dictionary named 'cif_core.dic' version 2.4.2 last updated on
2011-04-26.

Automatic conversion script
Id: cif_fix_values 7556 2019-12-06 15:28:31Z antanas 

 Adding full bibliography for 7243021.cif.
;
_cod_original_sg_symbol_H-M 'P 21/n'
_cod_database_code 7243021
_shelx_shelxl_version_number 2018/3
_shelx_space_group_comment
;
The symmetry employed for this shelxl refinement is uniquely defined
by the following loop, which should always be used as a source of
symmetry information in preference to the above space-group names.
They are only intended as comments.
;
_shelx_estimated_absorpt_t_min 0.764
_shelx_estimated_absorpt_t_max 0.969

loop_
_space_group_symop_operation_xyz
'x, y, z'
'-x+1/2, y+1/2, -z+1/2'
'-x, -y, -z'
'x-1/2, -y-1/2, z-1/2'

loop_
_atom_site_label
_atom_site_type_symbol
_atom_site_fract_x
_atom_site_fract_y
_atom_site_fract_z
_atom_site_U_iso_or_equiv
_atom_site_adp_type
_atom_site_occupancy
_atom_site_site_symmetry_order
_atom_site_calc_flag
_atom_site_refinement_flags_posn
_atom_site_refinement_flags_adp
_atom_site_refinement_flags_occupancy
_atom_site_disorder_assembly
_atom_site_disorder_group
Cu1 Cu 0.63190(4) 0.47967(2) 0.45852(4) 0.02508(12) Uani 1 1 d . . . . .
S1 S 0.94659(9) 0.40659(3) 0.50580(10) 0.0387(2) Uani 1 1 d . . . . .
Cl2 Cl 0.30436(12) 0.35073(4) 0.71034(13) 0.0576(3) Uani 1 1 d . . . . .
Cl1 Cl 0.13265(17) 0.46089(4) 0.08283(13) 0.0701(4) Uani 1 1 d . . . . .
O2 O 0.2733(2) 0.46263(9) 0.4253(3) 0.0353(5) Uani 1 1 d . . . . .
O1 O 0.4927(2) 0.42976(9) 0.3552(3) 0.0390(5) Uani 1 1 d . . . . .
O6 O 0.6044(3) 0.44514(10) 0.6530(3) 0.0404(5) Uani 1 1 d . . . . .
O11 O 0.8296(2) 0.43746(9) 0.4100(3) 0.0379(5) Uani 1 1 d . . . . .
O7 O 0.3837(3) 0.47634(9) 0.7248(3) 0.0394(5) Uani 1 1 d . . . . .
O4 O 0.0556(4) 0.22554(12) 0.0736(5) 0.0746(10) Uani 1 1 d . . . . .
O9 O 0.5656(5) 0.25114(16) 1.1644(6) 0.1026(16) Uani 1 1 d . . . . .
O5 O -0.0893(4) 0.28185(14) -0.0429(4) 0.0698(9) Uani 1 1 d . . . . .
C9 C 0.4968(3) 0.44746(12) 0.7381(3) 0.0309(6) Uani 1 1 d . . . . .
N1 N 0.0178(4) 0.26955(13) 0.0451(4) 0.0479(8) Uani 1 1 d . . . . .
C1 C 0.3510(3) 0.43104(11) 0.3577(3) 0.0283(6) Uani 1 1 d . . . . .
C2 C 0.2657(3) 0.38903(11) 0.2704(3) 0.0279(6) Uani 1 1 d . . . . .
N2 N 0.6365(5) 0.29044(16) 1.1752(4) 0.0645(11) Uani 1 1 d . . . . .
C5 C 0.1049(4) 0.31100(13) 0.1241(4) 0.0348(7) Uani 1 1 d . . . . .
C8 C 0.1604(4) 0.39923(13) 0.1494(4) 0.0364(7) Uani 1 1 d . . . . .
C10 C 0.5150(4) 0.40932(12) 0.8662(3) 0.0330(6) Uani 1 1 d . . . . .
C3 C 0.2917(4) 0.33858(13) 0.3126(4) 0.0353(7) Uani 1 1 d . . . . .
H3 H 0.364803 0.331202 0.390776 0.042 Uiso 1 1 calc R U . . .
C11 C 0.4422(4) 0.36210(13) 0.8562(4) 0.0364(7) Uani 1 1 d . . . . .
O10 O 0.7472(6) 0.29708(17) 1.2652(4) 0.0910(13) Uani 1 1 d . . . . .
C7 C 0.0781(4) 0.36031(14) 0.0757(4) 0.0387(7) Uani 1 1 d . . . . .
H7 H 0.006787 0.367363 -0.004269 0.046 Uiso 1 1 calc R U . . .
C16 C 0.6215(4) 0.41817(15) 0.9882(4) 0.0430(8) Uani 1 1 d . . . . .
H16 H 0.667741 0.450054 0.999921 0.052 Uiso 1 1 calc R U . . .
C4 C 0.2109(4) 0.29886(13) 0.2408(4) 0.0390(7) Uani 1 1 d . . . . .
H4 H 0.227750 0.265078 0.270460 0.047 Uiso 1 1 calc R U . . .
C12 C 0.4800(4) 0.32284(14) 0.9564(4) 0.0450(8) Uani 1 1 d . . . . .
H12 H 0.432838 0.291050 0.946584 0.054 Uiso 1 1 calc R U . . .
C13 C 0.5909(4) 0.33269(15) 1.0720(4) 0.0450(8) Uani 1 1 d . . . . .
C15 C 0.6585(4) 0.37965(16) 1.0921(4) 0.0471(9) Uani 1 1 d . . . . .
H15 H 0.728270 0.385606 1.174188 0.057 Uiso 1 1 calc R U . . .
C20 C 0.9928(4) 0.44374(16) 0.6703(4) 0.0479(9) Uani 1 1 d . . . . .
H20A H 1.066921 0.425918 0.735572 0.072 Uiso 1 1 calc R U . . .
H20B H 1.033745 0.476069 0.641860 0.072 Uiso 1 1 calc R U . . .
H20C H 0.902595 0.449349 0.722591 0.072 Uiso 1 1 calc R U . . .
C18 C 0.8467(6) 0.35630(16) 0.5917(6) 0.0618(11) Uani 1 1 d . . . . .
H18A H 0.917511 0.335891 0.653429 0.093 Uiso 1 1 calc R U . . .
H18B H 0.772505 0.370680 0.653405 0.093 Uiso 1 1 calc R U . . .
H18C H 0.796489 0.335273 0.514437 0.093 Uiso 1 1 calc R U . . .

loop_
_atom_site_aniso_label
_atom_site_aniso_U_11
_atom_site_aniso_U_22
_atom_site_aniso_U_33
_atom_site_aniso_U_23
_atom_site_aniso_U_13
_atom_site_aniso_U_12
Cu1 0.02137(18) 0.0287(2) 0.02462(19) -0.00135(13) -0.00217(12) 0.00053(12)
S1 0.0283(4) 0.0434(5) 0.0440(4) -0.0029(3) 0.0001(3) 0.0102(3)
Cl2 0.0505(5) 0.0541(6) 0.0654(6) -0.0029(5) -0.0148(4) -0.0072(4)
Cl1 0.1121(10) 0.0344(5) 0.0569(6) 0.0041(4) -0.0401(6) 0.0056(5)
O2 0.0296(11) 0.0353(12) 0.0401(12) -0.0096(9) -0.0038(9) -0.0018(9)
O1 0.0279(11) 0.0390(13) 0.0492(13) -0.0153(10) -0.0028(9) -0.0028(9)
O6 0.0380(12) 0.0484(14) 0.0358(11) 0.0143(10) 0.0098(9) 0.0073(10)
O11 0.0313(11) 0.0443(13) 0.0377(11) -0.0002(10) -0.0002(9) 0.0101(9)
O7 0.0372(12) 0.0485(14) 0.0326(11) 0.0095(10) 0.0038(9) 0.0066(10)
O4 0.082(2) 0.0388(16) 0.099(3) -0.0159(16) -0.0143(19) -0.0158(15)
O9 0.085(3) 0.071(3) 0.151(4) 0.065(3) 0.001(3) 0.006(2)
O5 0.0567(18) 0.077(2) 0.072(2) -0.0309(17) -0.0233(16) -0.0116(16)
C9 0.0328(14) 0.0343(15) 0.0248(13) 0.0007(11) -0.0029(11) -0.0040(12)
N1 0.0414(16) 0.0497(19) 0.0520(18) -0.0187(14) -0.0005(13) -0.0119(14)
C1 0.0295(14) 0.0295(14) 0.0252(12) -0.0012(11) -0.0035(10) -0.0002(11)
C2 0.0252(13) 0.0307(14) 0.0271(13) -0.0043(11) -0.0030(10) 0.0000(11)
N2 0.072(3) 0.065(3) 0.058(2) 0.0268(19) 0.0163(19) 0.027(2)
C5 0.0298(15) 0.0384(17) 0.0355(15) -0.0104(13) -0.0008(12) -0.0058(12)
C8 0.0396(17) 0.0361(17) 0.0319(15) -0.0017(12) -0.0090(12) 0.0028(13)
C10 0.0335(15) 0.0371(16) 0.0282(14) 0.0036(12) 0.0026(11) 0.0004(12)
C3 0.0338(15) 0.0362(16) 0.0340(15) -0.0022(12) -0.0098(12) 0.0013(12)
C11 0.0334(15) 0.0392(17) 0.0370(16) 0.0023(13) 0.0047(12) 0.0017(13)
O10 0.123(3) 0.093(3) 0.0539(19) 0.0212(19) -0.015(2) 0.037(3)
C7 0.0357(16) 0.0462(19) 0.0320(15) -0.0075(13) -0.0112(12) 0.0042(14)
C16 0.0473(19) 0.048(2) 0.0326(15) 0.0048(14) -0.0024(14) -0.0037(15)
C4 0.0434(18) 0.0297(16) 0.0426(17) -0.0022(13) -0.0045(14) -0.0005(13)
C12 0.0445(19) 0.0387(18) 0.053(2) 0.0108(15) 0.0119(16) 0.0033(15)
C13 0.050(2) 0.051(2) 0.0355(16) 0.0149(15) 0.0114(14) 0.0132(16)
C15 0.051(2) 0.062(2) 0.0268(15) 0.0042(15) -0.0015(14) 0.0086(17)
C20 0.0360(17) 0.058(2) 0.0476(19) -0.0029(17) -0.0100(15) 0.0017(16)
C18 0.068(3) 0.035(2) 0.081(3) 0.004(2) 0.000(2) -0.0010(18)

loop_
_atom_type_symbol
_atom_type_description
_atom_type_scat_dispersion_real
_atom_type_scat_dispersion_imag
_atom_type_scat_source
C C 0.0033 0.0016 'International Tables Vol C Tables 4.2.6.8 and 6.1.1.4'
H H 0.0000 0.0000 'International Tables Vol C Tables 4.2.6.8 and 6.1.1.4'
N N 0.0061 0.0033 'International Tables Vol C Tables 4.2.6.8 and 6.1.1.4'
O O 0.0106 0.0060 'International Tables Vol C Tables 4.2.6.8 and 6.1.1.4'
Cu Cu 0.3201 1.2651 'International Tables Vol C Tables 4.2.6.8 and 6.1.1.4'
S S 0.1246 0.1234 'International Tables Vol C Tables 4.2.6.8 and 6.1.1.4'
Cl Cl 0.1484 0.1585 'International Tables Vol C Tables 4.2.6.8 and 6.1.1.4'

loop_
_geom_angle_atom_site_label_1
_geom_angle_atom_site_label_2
_geom_angle_atom_site_label_3
_geom_angle
_geom_angle_site_symmetry_1
_geom_angle_site_symmetry_3
_geom_angle_publ_flag
O1 Cu1 O6 89.45(11) . . ?
O1 Cu1 O2 166.54(9) . 3_666 ?
O6 Cu1 O2 88.21(11) . 3_666 ?
O1 Cu1 O7 90.03(11) . 3_666 ?
O6 Cu1 O7 166.40(10) . 3_666 ?
O2 Cu1 O7 89.15(10) 3_666 3_666 ?
O1 Cu1 O11 93.03(9) . . ?
O6 Cu1 O11 95.43(9) . . ?
O2 Cu1 O11 100.39(9) 3_666 . ?
O7 Cu1 O11 98.17(10) 3_666 . ?
O1 Cu1 Cu1 82.50(7) . 3_666 ?
O6 Cu1 Cu1 77.23(7) . 3_666 ?
O2 Cu1 Cu1 84.06(7) 3_666 3_666 ?
O7 Cu1 Cu1 89.23(7) 3_666 3_666 ?
O11 Cu1 Cu1 171.38(7) . 3_666 ?
O11 S1 C20 105.85(16) . . ?
O11 S1 C18 107.17(19) . . ?
C20 S1 C18 98.2(2) . . ?
C1 O2 Cu1 121.83(19) . 3_666 ?
C1 O1 Cu1 124.2(2) . . ?
C9 O6 Cu1 130.4(2) . . ?
S1 O11 Cu1 133.85(14) . . ?
C9 O7 Cu1 115.7(2) . 3_666 ?
O7 C9 O6 127.2(3) . . ?
O7 C9 C10 120.6(3) . . ?
O6 C9 C10 112.2(3) . . ?
O5 N1 O4 124.5(3) . . ?
O5 N1 C5 117.4(3) . . ?
O4 N1 C5 118.1(3) . . ?
O2 C1 O1 127.4(3) . . ?
O2 C1 C2 117.1(3) . . ?
O1 C1 C2 115.5(3) . . ?
C3 C2 C8 118.6(3) . . ?
C3 C2 C1 119.2(3) . . ?
C8 C2 C1 122.2(3) . . ?
O9 N2 O10 123.8(4) . . ?
O9 N2 C13 118.4(4) . . ?
O10 N2 C13 117.7(4) . . ?
C4 C5 C7 122.8(3) . . ?
C4 C5 N1 119.1(3) . . ?
C7 C5 N1 118.1(3) . . ?
C7 C8 C2 121.2(3) . . ?
C7 C8 Cl1 118.0(2) . . ?
C2 C8 Cl1 120.8(3) . . ?
C11 C10 C16 118.4(3) . . ?
C11 C10 C9 121.0(3) . . ?
C16 C10 C9 120.0(3) . . ?
C2 C3 C4 121.4(3) . . ?
C12 C11 C10 122.1(3) . . ?
C12 C11 Cl2 118.3(3) . . ?
C10 C11 Cl2 119.6(3) . . ?
C8 C7 C5 118.1(3) . . ?
C15 C16 C10 120.3(4) . . ?
C5 C4 C3 117.9(3) . . ?
C11 C12 C13 117.4(3) . . ?
C15 C13 C12 122.5(3) . . ?
C15 C13 N2 119.8(4) . . ?
C12 C13 N2 117.7(4) . . ?
C13 C15 C16 119.1(3) . . ?

loop_
_geom_bond_atom_site_label_1
_geom_bond_atom_site_label_2
_geom_bond_distance
_geom_bond_site_symmetry_2
_geom_bond_publ_flag
Cu1 O1 1.969(2) . ?
Cu1 O6 1.976(2) . ?
Cu1 O2 1.976(2) 3_666 ?
Cu1 O7 1.987(2) 3_666 ?
Cu1 O11 2.132(2) . ?
Cu1 Cu1 2.7061(7) 3_666 ?
S1 O11 1.517(2) . ?
S1 C20 1.774(4) . ?
S1 C18 1.783(5) . ?
Cl2 C11 1.732(3) . ?
Cl1 C8 1.728(3) . ?
O2 C1 1.253(4) . ?
O1 C1 1.250(4) . ?
O6 C9 1.256(4) . ?
O7 C9 1.248(4) . ?
O4 N1 1.219(5) . ?
O9 N2 1.202(6) . ?
O5 N1 1.221(5) . ?
C9 C10 1.511(4) . ?
N1 C5 1.474(4) . ?
C1 C2 1.511(4) . ?
C2 C3 1.385(4) . ?
C2 C8 1.390(4) . ?
N2 O10 1.225(6) . ?
N2 C13 1.471(5) . ?
C5 C4 1.378(5) . ?
C5 C7 1.373(5) . ?
C8 C7 1.384(5) . ?
C10 C11 1.391(5) . ?
C10 C16 1.397(4) . ?
C3 C4 1.386(4) . ?
C11 C12 1.381(5) . ?
C16 C15 1.386(5) . ?
C12 C13 1.387(6) . ?
C13 C15 1.370(6) . ?
